data_4033428
loop_
_publ_author_name
'Abdelraheem, Eman M. M.'
'Khaksar, Samad'
'Kurpiewska, Katarzyna'
'Kalinowska-T\/lu\'scik, Justyna'
'Shaabani, Shabnam'
'D\"omling, Alexander'

_publ_section_title
;
 Two-Step Macrocycle Synthesis by Classical Ugi Reaction.
;
_journal_issue 3
_journal_name_full 'The Journal of organic chemistry'
_journal_page_first 1441
_journal_page_last 1447
_journal_paper_doi 10.1021/acs.joc.7b02984
_journal_volume 83
_journal_year 2018
_chemical_formula_moiety 'C22 H33 N3 O3 S'
_chemical_formula_sum 'C22 H33 N3 O3 S'
_chemical_formula_weight 419.57
_space_group_IT_number 2
_space_group_name_Hall '-P 1'
_space_group_name_H-M_alt 'P -1'
_symmetry_cell_setting triclinic
_symmetry_Int_Tables_number 2
_symmetry_space_group_name_Hall '-P 1'
_symmetry_space_group_name_H-M 'P -1'
_atom_sites_solution_hydrogens mixed
_audit_creation_date 2017-10-03T21:48:10-00:00
_audit_creation_method 'WinGX routine CIF_UPDATE'
_cell_angle_alpha 63.848(4)
_cell_angle_beta 75.238(5)
_cell_angle_gamma 85.703(4)
_cell_formula_units_Z 2
_cell_length_a 10.2751(6)
_cell_length_b 10.9293(5)
_cell_length_c 11.4868(5)
_cell_measurement_reflns_used 9471
_cell_measurement_temperature 130(2)
_cell_measurement_theta_max 28.588
_cell_measurement_theta_min 3.675
_cell_volume 1118.65(11)
_computing_cell_refinement 'CrysAlisPro 1.171.38.46 (Rigaku OD, 2015)'
_computing_data_collection 'CrysAlisPro 1.171.38.46 (Rigaku OD, 2015)'
_computing_data_reduction 'CrysAlisPro 1.171.38.46 (Rigaku OD, 2015)'
_computing_structure_refinement 'SHELXL-2014/6 (Sheldrick, 2014)'
_diffrn_ambient_environment N~2~
_diffrn_ambient_temperature 130(2)
_diffrn_detector 'CCD plate'
_diffrn_detector_area_resol_mean 10.3756
_diffrn_detector_type Atlas
_diffrn_measured_fraction_theta_full 0.999
_diffrn_measured_fraction_theta_max 0.873
_diffrn_measurement_device 'four-circle diffractometer'
_diffrn_measurement_device_type 'SuperNova, Dual, Cu at zero, Atlas'
_diffrn_measurement_method '\w scans'
_diffrn_orient_matrix_type 'CrysAlisPro convention (1999,Acta A55,543-557)'
_diffrn_orient_matrix_UB_11 0.0677621
_diffrn_orient_matrix_UB_12 -0.0028391
_diffrn_orient_matrix_UB_13 -0.0332106
_diffrn_orient_matrix_UB_21 0.0125468
_diffrn_orient_matrix_UB_22 0.0683983
_diffrn_orient_matrix_UB_23 -0.0131781
_diffrn_orient_matrix_UB_31 0.0188824
_diffrn_orient_matrix_UB_32 -0.0234668
_diffrn_orient_matrix_UB_33 0.0613612
_diffrn_radiation_monochromator mirror
_diffrn_radiation_probe x-ray
_diffrn_radiation_type MoK\a
_diffrn_radiation_wavelength 0.71073
_diffrn_reflns_av_R_equivalents 0.0315
_diffrn_reflns_av_unetI/netI 0.0323
_diffrn_reflns_Laue_measured_fraction_full 0.999
_diffrn_reflns_Laue_measured_fraction_max 0.873
_diffrn_reflns_limit_h_max 13
_diffrn_reflns_limit_h_min -12
_diffrn_reflns_limit_k_max 14
_diffrn_reflns_limit_k_min -14
_diffrn_reflns_limit_l_max 15
_diffrn_reflns_limit_l_min -15
_diffrn_reflns_number 15096
_diffrn_reflns_point_group_measured_fraction_full 0.999
_diffrn_reflns_point_group_measured_fraction_max 0.873
_diffrn_reflns_theta_full 25.242
_diffrn_reflns_theta_max 28.671
_diffrn_reflns_theta_min 3.232
_diffrn_source 'micro-focus sealed X-ray tube'
_diffrn_source_type 'SuperNova (Mo) X-ray Source'
_exptl_absorpt_coefficient_mu 0.172
_exptl_absorpt_correction_T_max 1
_exptl_absorpt_correction_T_min 0.8978
_exptl_absorpt_correction_type multi-scan
_exptl_absorpt_process_details
;
        CrysAlisPro 1.171.38.46 (Rigaku Oxford Diffraction, 2015)
        Empirical absorption correction using spherical harmonics,
 implemented in SCALE3 ABSPACK scaling algorithm.
;
_exptl_crystal_colour white
_exptl_crystal_density_diffrn 1.246
_exptl_crystal_description prism
_exptl_crystal_F_000 452
_exptl_crystal_size_max 0.3
_exptl_crystal_size_mid 0.2
_exptl_crystal_size_min 0.1
_refine_diff_density_max 1.448
_refine_diff_density_min -0.528
_refine_diff_density_rms 0.15
_refine_ls_extinction_method none
_refine_ls_goodness_of_fit_ref 1.098
_refine_ls_hydrogen_treatment mixed
_refine_ls_matrix_type full
_refine_ls_number_parameters 273
_refine_ls_number_reflns 5163
_refine_ls_number_restraints 3
_refine_ls_restrained_S_all 1.101
_refine_ls_R_factor_all 0.1241
_refine_ls_R_factor_gt 0.1178
_refine_ls_shift/su_max 0.002
_refine_ls_shift/su_mean 0
_refine_ls_structure_factor_coef Fsqd
_refine_ls_weighting_details 'w=1/[\s^2^(Fo^2^)+(0.1226P)^2^+14.2611P] where P=(Fo^2^+2Fc^2^)/3'
_refine_ls_weighting_scheme calc
_refine_ls_wR_factor_gt 0.3688
_refine_ls_wR_factor_ref 0.3714
_reflns_Friedel_coverage 0
_reflns_number_gt 4659
_reflns_number_total 5163
_reflns_threshold_expression 'I > 2\s(I)'
_cod_data_source_file jo7b02984_si_002.cif
_cod_data_source_block ea649a_1
_cod_depositor_comments 'Adding full bibliography for 4033426--4033428.cif.'
_cod_database_code 4033428
_shelx_estimated_absorpt_t_min 0.95
_shelx_estimated_absorpt_t_max 0.983

loop_
_symmetry_equiv_pos_as_xyz
'x, y, z'
'-x, -y, -z'

loop_
_atom_site_label
_atom_site_type_symbol
_atom_site_fract_x
_atom_site_fract_y
_atom_site_fract_z
_atom_site_U_iso_or_equiv
_atom_site_adp_type
_atom_site_occupancy
_atom_site_site_symmetry_order
_atom_site_calc_flag
_atom_site_refinement_flags_posn
_atom_site_refinement_flags_adp
S13 S 0.19982(19) 0.28744(19) 0.52597(17) 0.0332(5) Uani 1 1 d . .
O15 O 0.0329(5) 0.4315(4) 0.1703(4) 0.0257(9) Uani 1 1 d . .
O2 O 0.1793(4) -0.0378(4) 0.4358(4) 0.0214(9) Uani 1 1 d . .
N1 N 0.0872(5) 0.1082(5) 0.2702(5) 0.0161(9) Uani 1 1 d . .
N23 N -0.0719(5) 0.2827(5) -0.0843(5) 0.0202(10) Uani 1 1 d . .
C22 C -0.1935(6) 0.2165(6) -0.0230(5) 0.0188(11) Uani 1 1 d . .
N16 N -0.1347(5) 0.2973(5) 0.3424(5) 0.0207(10) Uani 1 1 d D .
C3 C 0.1524(6) -0.1198(6) 0.2811(6) 0.0217(11) Uani 1 1 d . .
H3A H 0.0809 -0.1923 0.3377 0.026 Uiso 1 1 calc R U
H3B H 0.1398 -0.0767 0.1889 0.026 Uiso 1 1 calc R U
C21 C -0.3128(6) 0.3074(6) -0.0271(6) 0.0230(12) Uani 1 1 d . .
H21A H -0.3602 0.3054 -0.0912 0.028 Uiso 1 1 calc R U
H21B H -0.2796 0.4025 -0.06 0.028 Uiso 1 1 calc R U
C15 C -0.0071(6) 0.3245(5) 0.2705(6) 0.0183(11) Uani 1 1 d . .
C10 C 0.0905(5) 0.2102(5) 0.3215(5) 0.0170(10) Uani 1 1 d . .
H10 H 0.0615 0.1634 0.4215 0.02 Uiso 1 1 calc R U
C26 C 0.0257(5) 0.1373(5) 0.1585(5) 0.0164(10) Uani 1 1 d . .
H26A H -0.0509 0.1969 0.1636 0.02 Uiso 1 1 calc R U
H26B H -0.0109 0.0505 0.1694 0.02 Uiso 1 1 calc R U
C9 C 0.4043(6) -0.1021(6) 0.1975(6) 0.0235(12) Uani 1 1 d . .
H9 H 0.3972 -0.008 0.1424 0.028 Uiso 1 1 calc R U
C11 C 0.2342(6) 0.2698(6) 0.2802(6) 0.0208(11) Uani 1 1 d . .
H11A H 0.2962 0.1938 0.3039 0.025 Uiso 1 1 calc R U
H11B H 0.2601 0.3237 0.1817 0.025 Uiso 1 1 calc R U
C12 C 0.2532(7) 0.3610(6) 0.3451(6) 0.0253(12) Uani 1 1 d . .
H12A H 0.2032 0.4448 0.3085 0.03 Uiso 1 1 calc R U
H12B H 0.3499 0.3887 0.3175 0.03 Uiso 1 1 calc R U
C5 C 0.2996(6) -0.3196(6) 0.3582(6) 0.0202(11) Uani 1 1 d . .
H5 H 0.2212 -0.3762 0.4134 0.024 Uiso 1 1 calc R U
C4 C 0.2875(6) -0.1818(5) 0.2803(6) 0.0182(11) Uani 1 1 d . .
C8 C 0.5304(7) -0.1575(7) 0.1940(7) 0.0303(14) Uani 1 1 d . .
H8 H 0.6089 -0.1017 0.1376 0.036 Uiso 1 1 calc R U
C2 C 0.1396(6) -0.0130(6) 0.3348(6) 0.0183(10) Uani 1 1 d . .
C19 C -0.3519(7) 0.2604(6) 0.2201(6) 0.0255(12) Uani 1 1 d . .
H19A H -0.4238 0.2327 0.304 0.031 Uiso 1 1 calc R U
H19B H -0.2829 0.1906 0.2361 0.031 Uiso 1 1 calc R U
C17 C -0.2395(6) 0.3957(6) 0.3029(6) 0.0249(12) Uani 1 1 d . .
H17A H -0.2038 0.4881 0.2773 0.03 Uiso 1 1 calc R U
H17B H -0.3176 0.3733 0.3811 0.03 Uiso 1 1 calc R U
C18 C -0.2876(6) 0.3975(6) 0.1861(6) 0.0230(12) Uani 1 1 d . .
H18A H -0.354 0.4691 0.1619 0.028 Uiso 1 1 calc R U
H18B H -0.2099 0.4211 0.1073 0.028 Uiso 1 1 calc R U
C20 C -0.4122(6) 0.2638(7) 0.1097(6) 0.0266(13) Uani 1 1 d . .
H20A H -0.4509 0.1718 0.1382 0.032 Uiso 1 1 calc R U
H20B H -0.487 0.3273 0.1002 0.032 Uiso 1 1 calc R U
C7 C 0.5406(7) -0.2947(7) 0.2735(8) 0.0320(15) Uani 1 1 d . .
H7 H 0.6266 -0.3335 0.2714 0.038 Uiso 1 1 calc R U
C6 C 0.4264(7) -0.3755(6) 0.3558(7) 0.0277(13) Uani 1 1 d . .
H6 H 0.4341 -0.4695 0.4111 0.033 Uiso 1 1 calc R U
C24 C 0.0553(6) 0.2127(6) -0.0878(6) 0.0208(11) Uani 1 1 d . .
H24A H 0.1173 0.2608 -0.1773 0.025 Uiso 1 1 calc R U
H24B H 0.0379 0.1187 -0.0737 0.025 Uiso 1 1 calc R U
O22 O -0.2076(4) 0.0907(4) 0.0327(4) 0.0250(9) Uani 1 1 d . .
C25 C 0.1229(6) 0.2065(6) 0.0189(5) 0.0203(11) Uani 1 1 d . .
H25A H 0.1486 0.3 0.0005 0.024 Uiso 1 1 calc R U
H25B H 0.2058 0.1544 0.0161 0.024 Uiso 1 1 calc R U
C14 C 0.2989(11) 0.1386(8) 0.5746(8) 0.048(2) Uani 1 1 d . .
H14A H 0.2772 0.0782 0.5388 0.073 Uiso 1 1 calc R U
H14B H 0.2786 0.0901 0.6725 0.073 Uiso 1 1 calc R U
H14C H 0.3948 0.1662 0.5389 0.073 Uiso 1 1 calc R U
H23 H -0.063(10) 0.383(11) -0.133(10) 0.06(3) Uiso 1 1 d . .
H16 H -0.152(12) 0.217(6) 0.417(7) 0.08(4) Uiso 1 1 d D .

loop_
_atom_site_aniso_label
_atom_site_aniso_U_11
_atom_site_aniso_U_22
_atom_site_aniso_U_33
_atom_site_aniso_U_23
_atom_site_aniso_U_13
_atom_site_aniso_U_12
S13 0.0376(9) 0.0411(10) 0.0254(8) -0.0178(7) -0.0058(7) -0.0098(7)
O15 0.033(2) 0.0155(19) 0.025(2) -0.0055(17) -0.0077(18) 0.0008(16)
O2 0.027(2) 0.0172(19) 0.021(2) -0.0073(16) -0.0106(17) 0.0047(16)
N1 0.016(2) 0.017(2) 0.018(2) -0.0092(17) -0.0052(17) 0.0016(16)
N23 0.024(2) 0.015(2) 0.021(2) -0.0069(18) -0.0068(19) 0.0032(18)
C22 0.026(3) 0.018(2) 0.016(2) -0.009(2) -0.008(2) 0.002(2)
N16 0.025(2) 0.019(2) 0.019(2) -0.0081(19) -0.0082(19) 0.0085(19)
C3 0.025(3) 0.018(3) 0.029(3) -0.013(2) -0.012(2) 0.005(2)
C21 0.024(3) 0.027(3) 0.022(3) -0.014(2) -0.010(2) 0.007(2)
C15 0.024(3) 0.016(2) 0.021(3) -0.012(2) -0.008(2) 0.003(2)
C10 0.019(3) 0.017(2) 0.016(2) -0.009(2) -0.004(2) 0.0003(19)
C26 0.016(2) 0.020(2) 0.015(2) -0.008(2) -0.0057(19) 0.0013(19)
C9 0.025(3) 0.017(3) 0.027(3) -0.009(2) -0.005(2) -0.002(2)
C11 0.020(3) 0.023(3) 0.020(3) -0.010(2) -0.004(2) -0.002(2)
C12 0.031(3) 0.022(3) 0.024(3) -0.010(2) -0.008(2) -0.004(2)
C5 0.024(3) 0.017(3) 0.021(3) -0.010(2) -0.006(2) 0.001(2)
C4 0.023(3) 0.014(2) 0.022(3) -0.011(2) -0.007(2) 0.002(2)
C8 0.024(3) 0.033(3) 0.038(4) -0.021(3) -0.003(3) -0.002(2)
C2 0.017(2) 0.019(3) 0.019(2) -0.009(2) -0.003(2) -0.001(2)
C19 0.030(3) 0.022(3) 0.019(3) -0.007(2) -0.001(2) 0.004(2)
C17 0.030(3) 0.026(3) 0.025(3) -0.016(2) -0.014(2) 0.014(2)
C18 0.026(3) 0.021(3) 0.021(3) -0.008(2) -0.007(2) 0.006(2)
C20 0.021(3) 0.033(3) 0.029(3) -0.016(3) -0.007(2) 0.002(2)
C7 0.024(3) 0.039(4) 0.049(4) -0.031(3) -0.018(3) 0.013(3)
C6 0.036(3) 0.022(3) 0.034(3) -0.014(3) -0.021(3) 0.011(2)
C24 0.021(3) 0.022(3) 0.019(3) -0.010(2) -0.002(2) 0.002(2)
O22 0.027(2) 0.0172(19) 0.029(2) -0.0077(17) -0.0068(18) 0.0001(16)
C25 0.026(3) 0.018(3) 0.015(2) -0.007(2) -0.003(2) 0.001(2)
C14 0.082(6) 0.037(4) 0.033(4) -0.013(3) -0.027(4) -0.005(4)

loop_
_atom_type_symbol
_atom_type_description
_atom_type_scat_dispersion_real
_atom_type_scat_dispersion_imag
_atom_type_scat_source
C C 0.0033 0.0016 'International Tables Vol C Tables 4.2.6.8 and 6.1.1.4'
H H 0 0 'International Tables Vol C Tables 4.2.6.8 and 6.1.1.4'
N N 0.0061 0.0033 'International Tables Vol C Tables 4.2.6.8 and 6.1.1.4'
O O 0.0106 0.006 'International Tables Vol C Tables 4.2.6.8 and 6.1.1.4'
S S 0.1246 0.1234 'International Tables Vol C Tables 4.2.6.8 and 6.1.1.4'

loop_
_geom_angle_atom_site_label_1
_geom_angle_atom_site_label_2
_geom_angle_atom_site_label_3
_geom_angle
C14 S13 C12 102.2(4)
C2 N1 C26 122.9(4)
C2 N1 C10 115.8(4)
C26 N1 C10 121.2(4)
C22 N23 C24 123.3(5)
C22 N23 H23 122(6)
C24 N23 H23 115(6)
O22 C22 N23 122.8(5)
O22 C22 C21 122.0(5)
N23 C22 C21 115.2(5)
C15 N16 C17 121.0(5)
C15 N16 H16 116(8)
C17 N16 H16 123(8)
C4 C3 C2 111.0(5)
C4 C3 H3A 109.4
C2 C3 H3A 109.4
C4 C3 H3B 109.4
C2 C3 H3B 109.4
H3A C3 H3B 108
C22 C21 C20 112.7(5)
C22 C21 H21A 109.1
C20 C21 H21A 109.1
C22 C21 H21B 109.1
C20 C21 H21B 109.1
H21A C21 H21B 107.8
O15 C15 N16 123.9(5)
O15 C15 C10 120.9(5)
N16 C15 C10 115.2(5)
N1 C10 C11 110.0(4)
N1 C10 C15 110.9(4)
C11 C10 C15 110.5(4)
N1 C10 H10 108.4
C11 C10 H10 108.4
C15 C10 H10 108.4
N1 C26 C25 114.3(4)
N1 C26 H26A 108.7
C25 C26 H26A 108.7
N1 C26 H26B 108.7
C25 C26 H26B 108.7
H26A C26 H26B 107.6
C8 C9 C4 121.4(6)
C8 C9 H9 119.3
C4 C9 H9 119.3
C12 C11 C10 114.3(5)
C12 C11 H11A 108.7
C10 C11 H11A 108.7
C12 C11 H11B 108.7
C10 C11 H11B 108.7
H11A C11 H11B 107.6
C11 C12 S13 116.5(4)
C11 C12 H12A 108.2
S13 C12 H12A 108.2
C11 C12 H12B 108.2
S13 C12 H12B 108.2
H12A C12 H12B 107.3
C4 C5 C6 120.3(6)
C4 C5 H5 119.8
C6 C5 H5 119.8
C5 C4 C9 118.5(5)
C5 C4 C3 121.2(5)
C9 C4 C3 120.3(5)
C7 C8 C9 119.4(6)
C7 C8 H8 120.3
C9 C8 H8 120.3
O2 C2 N1 120.9(5)
O2 C2 C3 119.6(5)
N1 C2 C3 119.5(5)
C18 C19 C20 113.2(5)
C18 C19 H19A 108.9
C20 C19 H19A 108.9
C18 C19 H19B 108.9
C20 C19 H19B 108.9
H19A C19 H19B 107.8
N16 C17 C18 113.6(5)
N16 C17 H17A 108.9
C18 C17 H17A 108.9
N16 C17 H17B 108.9
C18 C17 H17B 108.9
H17A C17 H17B 107.7
C19 C18 C17 112.4(5)
C19 C18 H18A 109.1
C17 C18 H18A 109.1
C19 C18 H18B 109.1
C17 C18 H18B 109.1
H18A C18 H18B 107.9
C21 C20 C19 114.9(5)
C21 C20 H20A 108.6
C19 C20 H20A 108.6
C21 C20 H20B 108.6
C19 C20 H20B 108.6
H20A C20 H20B 107.5
C6 C7 C8 120.2(6)
C6 C7 H7 119.9
C8 C7 H7 119.9
C7 C6 C5 120.2(6)
C7 C6 H6 119.9
C5 C6 H6 119.9
N23 C24 C25 112.4(5)
N23 C24 H24A 109.1
C25 C24 H24A 109.1
N23 C24 H24B 109.1
C25 C24 H24B 109.1
H24A C24 H24B 107.9
C24 C25 C26 109.9(5)
C24 C25 H25A 109.7
C26 C25 H25A 109.7
C24 C25 H25B 109.7
C26 C25 H25B 109.7
H25A C25 H25B 108.2
S13 C14 H14A 109.5
S13 C14 H14B 109.5
H14A C14 H14B 109.5
S13 C14 H14C 109.5
H14A C14 H14C 109.5
H14B C14 H14C 109.5

loop_
_geom_bond_atom_site_label_1
_geom_bond_atom_site_label_2
_geom_bond_distance
S13 C14 1.799(9)
S13 C12 1.810(6)
O15 C15 1.227(7)
O2 C2 1.238(7)
N1 C2 1.351(7)
N1 C26 1.473(6)
N1 C10 1.479(7)
N23 C22 1.349(8)
N23 C24 1.465(7)
N23 H23 0.98(10)
C22 O22 1.236(7)
C22 C21 1.515(8)
N16 C15 1.334(8)
N16 C17 1.472(7)
N16 H16 0.90(2)
C3 C4 1.498(8)
C3 C2 1.527(8)
C3 H3A 0.99
C3 H3B 0.99
C21 C20 1.528(9)
C21 H21A 0.99
C21 H21B 0.99
C15 C10 1.542(8)
C10 C11 1.531(8)
C10 H10 1
C26 C25 1.539(7)
C26 H26A 0.99
C26 H26B 0.99
C9 C8 1.387(9)
C9 C4 1.395(8)
C9 H9 0.95
C11 C12 1.530(8)
C11 H11A 0.99
C11 H11B 0.99
C12 H12A 0.99
C12 H12B 0.99
C5 C4 1.388(8)
C5 C6 1.396(8)
C5 H5 0.95
C8 C7 1.383(10)
C8 H8 0.95
C19 C18 1.528(9)
C19 C20 1.532(9)
C19 H19A 0.99
C19 H19B 0.99
C17 C18 1.536(8)
C17 H17A 0.99
C17 H17B 0.99
C18 H18A 0.99
C18 H18B 0.99
C20 H20A 0.99
C20 H20B 0.99
C7 C6 1.381(10)
C7 H7 0.95
C6 H6 0.95
C24 C25 1.530(8)
C24 H24A 0.99
C24 H24B 0.99
C25 H25A 0.99
C25 H25B 0.99
C14 H14A 0.98
C14 H14B 0.98
C14 H14C 0.98

loop_
_geom_torsion_atom_site_label_1
_geom_torsion_atom_site_label_2
_geom_torsion_atom_site_label_3
_geom_torsion_atom_site_label_4
_geom_torsion
C24 N23 C22 O22 -1.8(8)
C24 N23 C22 C21 178.2(5)
O22 C22 C21 C20 47.8(7)
N23 C22 C21 C20 -132.2(5)
C17 N16 C15 O15 1.4(9)
C17 N16 C15 C10 -178.2(5)
C2 N1 C10 C11 74.3(6)
C26 N1 C10 C11 -107.8(5)
C2 N1 C10 C15 -163.1(5)
C26 N1 C10 C15 14.8(7)
O15 C15 C10 N1 -95.2(6)
N16 C15 C10 N1 84.4(6)
O15 C15 C10 C11 27.1(7)
N16 C15 C10 C11 -153.2(5)
C2 N1 C26 C25 -93.8(6)
C10 N1 C26 C25 88.5(6)
N1 C10 C11 C12 -171.5(5)
C15 C10 C11 C12 65.6(6)
C10 C11 C12 S13 53.9(7)
C14 S13 C12 C11 57.9(6)
C6 C5 C4 C9 1.7(8)
C6 C5 C4 C3 179.9(5)
C8 C9 C4 C5 -1.2(9)
C8 C9 C4 C3 -179.4(6)
C2 C3 C4 C5 116.8(6)
C2 C3 C4 C9 -65.1(7)
C4 C9 C8 C7 0.4(10)
C26 N1 C2 O2 -173.3(5)
C10 N1 C2 O2 4.5(8)
C26 N1 C2 C3 7.7(8)
C10 N1 C2 C3 -174.4(5)
C4 C3 C2 O2 -44.1(7)
C4 C3 C2 N1 134.9(5)
C15 N16 C17 C18 77.4(7)
C20 C19 C18 C17 174.7(5)
N16 C17 C18 C19 61.8(7)
C22 C21 C20 C19 58.0(7)
C18 C19 C20 C21 57.7(7)
C9 C8 C7 C6 -0.3(10)
C8 C7 C6 C5 0.8(10)
C4 C5 C6 C7 -1.5(9)
C22 N23 C24 C25 -98.4(6)
N23 C24 C25 C26 56.4(6)
N1 C26 C25 C24 171.6(4)
